data_7015094
loop_
_publ_author_name
'Lo, Yih-Hsing'
'Chen, Han-Gung'
'Kuo, Ting Shen'

_publ_section_title
;
 Proton-induced reactivities of ruthenium azido complexes: the first
 example of boron-carbon bond formation by methylene insertion into a
 B-H bond.
;
_journal_issue 12
_journal_name_full 'Dalton transactions (Cambridge, England : 2003)'
_journal_page_first 2711
_journal_page_last 2715
_journal_paper_doi 10.1039/c0dt01091j
_journal_volume 40
_journal_year 2011
_chemical_formula_moiety 'C30 H30 Cl3 N7 P1 Ru1'
_chemical_formula_sum 'C55 H52 B2 Cl6 N12 P2 Ru2'
_chemical_formula_weight 1379.49
_chemical_name_systematic
;
?
;
_space_group_IT_number 2
_symmetry_cell_setting triclinic
_symmetry_space_group_name_Hall '-P 1'
_symmetry_space_group_name_H-M 'P -1'
_atom_sites_solution_hydrogens geom
_atom_sites_solution_primary direct
_atom_sites_solution_secondary difmap
_audit_creation_method SHELXL-97
_cell_angle_alpha 76.9670(10)
_cell_angle_beta 85.2090(10)
_cell_angle_gamma 75.1170(10)
_cell_formula_units_Z 2
_cell_length_a 9.3960(2)
_cell_length_b 16.9210(4)
_cell_length_c 19.5683(4)
_cell_measurement_reflns_used 9833
_cell_measurement_temperature 200(2)
_cell_measurement_theta_max 25.029
_cell_measurement_theta_min 2.247
_cell_volume 2928.25(11)
_computing_molecular_graphics 'Ortep-3 for Windows (Farrugia, 1997)'
_computing_publication_material 'WinGX publication routines (Farrugia, 1999)'
_computing_structure_refinement 'SHELXL-97 (Sheldrick, 1997)'
_computing_structure_solution 'SHELXS-86 (Sheldrick, 1986)'
_diffrn_ambient_temperature 200(2)
_diffrn_measured_fraction_theta_full 0.957
_diffrn_measured_fraction_theta_max 0.957
_diffrn_radiation_monochromator graphite
_diffrn_radiation_source 'fine-focus sealed tube'
_diffrn_radiation_type MoK\a
_diffrn_radiation_wavelength 0.71073
_diffrn_reflns_av_R_equivalents 0.0239
_diffrn_reflns_av_sigmaI/netI 0.0326
_diffrn_reflns_limit_h_max 11
_diffrn_reflns_limit_h_min -10
_diffrn_reflns_limit_k_max 20
_diffrn_reflns_limit_k_min -20
_diffrn_reflns_limit_l_max 23
_diffrn_reflns_limit_l_min -23
_diffrn_reflns_number 20035
_diffrn_reflns_theta_full 25.01
_diffrn_reflns_theta_max 25.01
_diffrn_reflns_theta_min 2.14
_exptl_absorpt_coefficient_mu 0.893
_exptl_absorpt_correction_T_max 0.8415
_exptl_absorpt_correction_T_min 0.6393
_exptl_absorpt_correction_type multi-scan
_exptl_absorpt_process_details SADABS
_exptl_crystal_colour red-brown
_exptl_crystal_density_diffrn 1.565
_exptl_crystal_density_method 'not measured'
_exptl_crystal_description prism
_exptl_crystal_F_000 1392
_exptl_crystal_size_max 0.55
_exptl_crystal_size_mid 0.38
_exptl_crystal_size_min 0.20
_refine_diff_density_max 1.980
_refine_diff_density_min -1.356
_refine_diff_density_rms 0.082
_refine_ls_extinction_method none
_refine_ls_goodness_of_fit_ref 1.050
_refine_ls_hydrogen_treatment constr
_refine_ls_matrix_type full
_refine_ls_number_parameters 711
_refine_ls_number_reflns 9894
_refine_ls_number_restraints 1
_refine_ls_restrained_S_all 1.055
_refine_ls_R_factor_all 0.0480
_refine_ls_R_factor_gt 0.0399
_refine_ls_shift/su_max 0.007
_refine_ls_shift/su_mean 0.000
_refine_ls_structure_factor_coef Fsqd
_refine_ls_weighting_details 'calc w=1/[\s^2^(Fo^2^)+(0.0438P)^2^+6.4734P] where P=(Fo^2^+2Fc^2^)/3'
_refine_ls_weighting_scheme calc
_refine_ls_wR_factor_gt 0.0981
_refine_ls_wR_factor_ref 0.1046
_reflns_number_gt 8465
_reflns_number_total 9894
_reflns_threshold_expression >2sigma(I)
_cod_data_source_file c0dt01091j.txt
_cod_data_source_block 5
_cod_database_code 7015094

loop_
_symmetry_equiv_pos_as_xyz
'x, y, z'
'-x, -y, -z'

loop_
_atom_site_label
_atom_site_type_symbol
_atom_site_fract_x
_atom_site_fract_y
_atom_site_fract_z
_atom_site_U_iso_or_equiv
_atom_site_adp_type
_atom_site_occupancy
_atom_site_symmetry_multiplicity
_atom_site_calc_flag
_atom_site_refinement_flags
_atom_site_disorder_assembly
_atom_site_disorder_group
C1 C 0.5146(4) 0.9004(3) 0.2891(2) 0.0350(9) Uani 1 1 d . . .
H1 H 0.5497 0.8711 0.2526 0.042 Uiso 1 1 calc R . .
C2 C 0.5674(5) 0.9651(3) 0.3019(2) 0.0406(10) Uani 1 1 d . . .
H2 H 0.6432 0.9882 0.2766 0.049 Uiso 1 1 calc R . .
C3 C 0.4866(5) 0.9886(3) 0.3590(2) 0.0396(10) Uani 1 1 d . . .
H3 H 0.4968 1.0316 0.3807 0.047 Uiso 1 1 calc R . .
C4 C 0.3475(4) 0.7139(2) 0.50714(19) 0.0288(8) Uani 1 1 d . . .
H4 H 0.3621 0.6580 0.5014 0.035 Uiso 1 1 calc R . .
C5 C 0.3621(4) 0.7362(3) 0.5694(2) 0.0340(9) Uani 1 1 d . . .
H5 H 0.3867 0.7000 0.6137 0.041 Uiso 1 1 calc R . .
C6 C 0.3335(4) 0.8219(3) 0.55352(19) 0.0322(9) Uani 1 1 d . . .
H6 H 0.3350 0.8561 0.5857 0.039 Uiso 1 1 calc R . .
C7 C -0.0350(4) 0.9370(2) 0.3384(2) 0.0303(8) Uani 1 1 d . . .
H7 H -0.0796 0.9138 0.3085 0.036 Uiso 1 1 calc R . .
C8 C -0.1016(5) 1.0095(3) 0.3621(2) 0.0358(9) Uani 1 1 d . . .
H8 H -0.1970 1.0448 0.3517 0.043 Uiso 1 1 calc R . .
C9 C 0.0001(4) 1.0189(2) 0.4037(2) 0.0327(9) Uani 1 1 d . . .
H9 H -0.0130 1.0628 0.4283 0.039 Uiso 1 1 calc R . .
C10 C 0.0159(4) 0.6902(2) 0.30244(19) 0.0286(8) Uani 1 1 d . . .
C11 C -0.0521(5) 0.7554(3) 0.2495(2) 0.0390(10) Uani 1 1 d . . .
H11 H -0.0402 0.8101 0.2468 0.047 Uiso 1 1 calc R . .
C12 C -0.1373(5) 0.7418(3) 0.2005(2) 0.0466(11) Uani 1 1 d . . .
H12 H -0.1844 0.7872 0.1651 0.056 Uiso 1 1 calc R . .
C13 C -0.1531(5) 0.6625(3) 0.2035(2) 0.0477(11) Uani 1 1 d . . .
H13 H -0.2125 0.6530 0.1706 0.057 Uiso 1 1 calc R . .
C14 C -0.0822(6) 0.5963(3) 0.2547(2) 0.0475(11) Uani 1 1 d . . .
H14 H -0.0908 0.5413 0.2559 0.057 Uiso 1 1 calc R . .
C15 C 0.0007(5) 0.6097(3) 0.3037(2) 0.0378(10) Uani 1 1 d . . .
H15 H 0.0480 0.5639 0.3388 0.045 Uiso 1 1 calc R . .
C16 C 0.1829(4) 0.6072(2) 0.42525(19) 0.0284(8) Uani 1 1 d . . .
C17 C 0.1328(5) 0.5787(3) 0.4929(2) 0.0396(10) Uani 1 1 d . . .
H17 H 0.0526 0.6134 0.5134 0.048 Uiso 1 1 calc R . .
C18 C 0.1991(6) 0.4999(3) 0.5307(3) 0.0533(13) Uani 1 1 d . . .
H18 H 0.1666 0.4816 0.5775 0.064 Uiso 1 1 calc R . .
C19 C 0.3116(6) 0.4482(3) 0.5007(3) 0.0586(14) Uani 1 1 d . . .
H19 H 0.3561 0.3939 0.5265 0.070 Uiso 1 1 calc R . .
C20 C 0.3602(5) 0.4750(3) 0.4329(3) 0.0512(12) Uani 1 1 d . . .
H20 H 0.4371 0.4387 0.4121 0.061 Uiso 1 1 calc R . .
C21 C 0.2976(5) 0.5543(2) 0.3952(2) 0.0386(10) Uani 1 1 d . . .
H21 H 0.3327 0.5727 0.3489 0.046 Uiso 1 1 calc R . .
C22 C -0.0555(4) 0.7532(2) 0.42765(19) 0.0269(8) Uani 1 1 d . . .
C23 C -0.0351(4) 0.7853(2) 0.4850(2) 0.0328(9) Uani 1 1 d . . .
H23 H 0.0612 0.7865 0.4954 0.039 Uiso 1 1 calc R . .
C24 C -0.1536(5) 0.8151(3) 0.5268(2) 0.0392(10) Uani 1 1 d . . .
H24 H -0.1381 0.8363 0.5659 0.047 Uiso 1 1 calc R . .
C25 C -0.2936(5) 0.8144(3) 0.5122(3) 0.0454(11) Uani 1 1 d . . .
H25 H -0.3752 0.8359 0.5404 0.054 Uiso 1 1 calc R . .
C26 C -0.3148(5) 0.7822(3) 0.4561(2) 0.0443(11) Uani 1 1 d . . .
H26 H -0.4114 0.7810 0.4461 0.053 Uiso 1 1 calc R . .
C27 C -0.1968(4) 0.7516(2) 0.4141(2) 0.0333(9) Uani 1 1 d . . .
H27 H -0.2129 0.7293 0.3758 0.040 Uiso 1 1 calc R . .
C28 C 0.8123(5) 0.0888(3) 0.1782(2) 0.0416(10) Uani 1 1 d . . .
H28 H 0.8619 0.1179 0.2006 0.050 Uiso 1 1 calc R . .
C29 C 0.8727(6) 0.0096(3) 0.1637(2) 0.0497(12) Uani 1 1 d . . .
H29 H 0.9688 -0.0249 0.1738 0.060 Uiso 1 1 calc R . .
C30 C 0.7635(6) -0.0073(3) 0.1318(2) 0.0485(12) Uani 1 1 d . . .
H30 H 0.7709 -0.0569 0.1154 0.058 Uiso 1 1 calc R . .
C31 C 0.4972(5) 0.2792(3) -0.0118(2) 0.0407(10) Uani 1 1 d . . .
H31 H 0.5071 0.3349 -0.0177 0.049 Uiso 1 1 calc R . .
C32 C 0.4891(6) 0.2408(3) -0.0660(2) 0.0472(11) Uani 1 1 d . . .
H32 H 0.4911 0.2640 -0.1149 0.057 Uiso 1 1 calc R . .
C33 C 0.4775(6) 0.1620(3) -0.0339(2) 0.0487(12) Uani 1 1 d . . .
H33 H 0.4702 0.1198 -0.0574 0.058 Uiso 1 1 calc R . .
C34 C 0.2609(5) 0.1563(3) 0.2352(2) 0.0420(10) Uani 1 1 d . . .
H34 H 0.2329 0.1938 0.2662 0.050 Uiso 1 1 calc R . .
C35 C 0.2012(5) 0.0891(3) 0.2359(3) 0.0490(12) Uani 1 1 d . . .
H35 H 0.1252 0.0725 0.2665 0.059 Uiso 1 1 calc R . .
C36 C 0.2740(5) 0.0520(3) 0.1839(3) 0.0489(12) Uani 1 1 d . . .
H36 H 0.2574 0.0039 0.1719 0.059 Uiso 1 1 calc R . .
C37 C 0.2534(5) 0.4001(2) 0.0655(2) 0.0337(9) Uani 1 1 d . . .
C38 C 0.1742(5) 0.3523(3) 0.0427(2) 0.0392(10) Uani 1 1 d . . .
H38 H 0.1636 0.3011 0.0722 0.047 Uiso 1 1 calc R . .
C39 C 0.1106(6) 0.3783(3) -0.0227(2) 0.0498(12) Uani 1 1 d . . .
H39 H 0.0532 0.3463 -0.0368 0.060 Uiso 1 1 calc R . .
C40 C 0.1309(6) 0.4506(3) -0.0670(3) 0.0575(14) Uani 1 1 d . . .
H40 H 0.0866 0.4689 -0.1116 0.069 Uiso 1 1 calc R . .
C41 C 0.2154(6) 0.4965(3) -0.0466(2) 0.0534(13) Uani 1 1 d . . .
H41 H 0.2322 0.5453 -0.0779 0.064 Uiso 1 1 calc R . .
C42 C 0.2761(5) 0.4719(3) 0.0195(2) 0.0422(10) Uani 1 1 d . . .
H42 H 0.3334 0.5041 0.0333 0.051 Uiso 1 1 calc R . .
C43 C 0.3936(5) 0.4500(3) 0.1705(2) 0.0389(10) Uani 1 1 d . . .
C44 C 0.5270(6) 0.4400(3) 0.2006(2) 0.0485(12) Uani 1 1 d . . .
H44 H 0.5968 0.3874 0.2075 0.058 Uiso 1 1 calc R . .
C45 C 0.5585(7) 0.5078(4) 0.2207(3) 0.0646(16) Uani 1 1 d . . .
H45 H 0.6498 0.5010 0.2416 0.078 Uiso 1 1 calc R . .
C46 C 0.4585(8) 0.5839(4) 0.2105(3) 0.0639(17) Uani 1 1 d . . .
H46 H 0.4814 0.6298 0.2239 0.077 Uiso 1 1 calc R . .
C47 C 0.3250(7) 0.5944(3) 0.1810(3) 0.0602(15) Uani 1 1 d . . .
H47 H 0.2564 0.6475 0.1738 0.072 Uiso 1 1 calc R . .
C48 C 0.2904(6) 0.5274(3) 0.1618(2) 0.0488(12) Uani 1 1 d . . .
H48 H 0.1972 0.5341 0.1428 0.059 Uiso 1 1 calc R . .
C49 C 0.1835(5) 0.3579(2) 0.2159(2) 0.0345(9) Uani 1 1 d . . .
C50 C 0.0471(5) 0.3488(3) 0.2026(2) 0.0435(10) Uani 1 1 d . . .
H50 H 0.0256 0.3470 0.1565 0.052 Uiso 1 1 calc R . .
C51 C -0.0583(6) 0.3423(3) 0.2560(3) 0.0569(13) Uani 1 1 d . . .
H51 H -0.1506 0.3345 0.2464 0.068 Uiso 1 1 calc R . .
C52 C -0.0312(6) 0.3470(3) 0.3230(3) 0.0597(14) Uani 1 1 d . . .
H52 H -0.1043 0.3428 0.3593 0.072 Uiso 1 1 calc R . .
C53 C 0.1038(6) 0.3578(3) 0.3366(2) 0.0527(12) Uani 1 1 d . . .
H53 H 0.1229 0.3620 0.3824 0.063 Uiso 1 1 calc R . .
C54 C 0.2111(5) 0.3624(3) 0.2842(2) 0.0417(10) Uani 1 1 d . . .
H54 H 0.3042 0.3687 0.2944 0.050 Uiso 1 1 calc R . .
C55 C 0.9184(9) 0.1486(5) 1.0066(4) 0.115(3) Uani 1 1 d D . .
H55A H 0.8645 0.2066 0.9863 0.138 Uiso 1 1 calc R A 1
H55B H 0.8760 0.1338 1.0544 0.138 Uiso 1 1 calc R A 1
N1 N 0.4078(3) 0.88551(19) 0.33542(16) 0.0286(7) Uani 1 1 d . . .
N2 N 0.3904(4) 0.9403(2) 0.37890(17) 0.0312(7) Uani 1 1 d . . .
N3 N 0.3096(3) 0.78221(18) 0.45612(15) 0.0230(6) Uani 1 1 d . . .
N4 N 0.3030(3) 0.84978(19) 0.48501(15) 0.0265(7) Uani 1 1 d . . .
N5 N 0.0995(3) 0.90457(18) 0.36338(15) 0.0260(7) Uani 1 1 d . . .
N6 N 0.1220(3) 0.95581(19) 0.40434(16) 0.0280(7) Uani 1 1 d . . .
N7 N 0.6750(4) 0.1172(2) 0.15590(16) 0.0335(8) Uani 1 1 d . . .
N8 N 0.6437(4) 0.0574(2) 0.12742(18) 0.0378(8) Uani 1 1 d . . .
N9 N 0.4891(4) 0.22735(19) 0.05031(16) 0.0327(7) Uani 1 1 d . . .
N10 N 0.4779(4) 0.1536(2) 0.03635(17) 0.0376(8) Uani 1 1 d . . .
N11 N 0.3640(4) 0.1598(2) 0.18397(17) 0.0349(8) Uani 1 1 d . . .
N12 N 0.3732(4) 0.0943(2) 0.15220(19) 0.0394(8) Uani 1 1 d . . .
P1 P 0.10507(10) 0.71237(6) 0.37364(5) 0.0238(2) Uani 1 1 d . . .
P2 P 0.33853(12) 0.36090(6) 0.15123(5) 0.0311(2) Uani 1 1 d . . .
Ru1 Ru 0.26905(3) 0.802349(17) 0.350294(14) 0.02213(9) Uani 1 1 d . . .
Ru2 Ru 0.51578(3) 0.231763(19) 0.153773(15) 0.02812(9) Uani 1 1 d . . .
B1 B 0.2732(5) 0.9386(3) 0.4385(2) 0.0319(10) Uani 1 1 d . . .
H1' H 0.2732 0.9811 0.4666 0.038 Uiso 1 1 calc R . .
B2 B 0.4913(6) 0.0752(3) 0.0955(3) 0.0428(12) Uani 1 1 d . . .
H2' H 0.4812 0.0266 0.0770 0.051 Uiso 1 1 calc R . .
Cl1 Cl 0.48088(11) 0.69620(6) 0.34136(5) 0.0377(2) Uani 1 1 d . . .
Cl2 Cl 0.23898(12) 0.83415(6) 0.22908(5) 0.0387(2) Uani 1 1 d . . .
Cl3 Cl 0.55941(13) 0.22171(7) 0.27219(5) 0.0449(3) Uani 1 1 d . . .
Cl4 Cl 0.70285(13) 0.30042(7) 0.11058(6) 0.0466(3) Uani 1 1 d . . .
Cl5 Cl 1.0983(3) 0.15140(14) 1.01652(14) 0.1193(7) Uani 1 1 d . B .
Cl6' Cl 0.8743(6) 0.0858(3) 0.9584(3) 0.0987(14) Uiso 0.40 1 d PD B 1
Cl6 Cl 0.8857(4) 0.1644(2) 0.92182(17) 0.0971(9) Uiso 0.60 1 d PD B 2

loop_
_atom_site_aniso_label
_atom_site_aniso_U_11
_atom_site_aniso_U_22
_atom_site_aniso_U_33
_atom_site_aniso_U_23
_atom_site_aniso_U_13
_atom_site_aniso_U_12
C1 0.029(2) 0.045(2) 0.030(2) -0.0007(17) 0.0003(16) -0.0131(18)
C2 0.034(2) 0.049(3) 0.041(2) 0.0067(19) -0.0050(19) -0.026(2)
C3 0.039(2) 0.035(2) 0.049(3) -0.0018(19) -0.011(2) -0.0188(19)
C4 0.023(2) 0.032(2) 0.0305(19) -0.0029(16) -0.0042(15) -0.0068(16)
C5 0.032(2) 0.045(2) 0.0227(18) -0.0043(17) -0.0047(16) -0.0054(18)
C6 0.028(2) 0.046(2) 0.0253(19) -0.0156(17) -0.0023(15) -0.0073(18)
C7 0.025(2) 0.034(2) 0.032(2) -0.0051(16) -0.0053(16) -0.0071(16)
C8 0.027(2) 0.036(2) 0.043(2) -0.0114(18) -0.0055(17) 0.0009(17)
C9 0.030(2) 0.029(2) 0.038(2) -0.0112(17) -0.0003(17) -0.0023(17)
C10 0.029(2) 0.033(2) 0.0262(18) -0.0075(16) -0.0016(15) -0.0104(16)
C11 0.046(3) 0.034(2) 0.040(2) -0.0068(18) -0.0120(19) -0.0121(19)
C12 0.054(3) 0.045(3) 0.043(2) -0.006(2) -0.020(2) -0.012(2)
C13 0.054(3) 0.056(3) 0.043(3) -0.016(2) -0.017(2) -0.020(2)
C14 0.062(3) 0.039(2) 0.049(3) -0.012(2) -0.012(2) -0.022(2)
C15 0.045(3) 0.034(2) 0.037(2) -0.0053(18) -0.0095(19) -0.0144(19)
C16 0.028(2) 0.0275(19) 0.032(2) -0.0034(16) -0.0084(16) -0.0114(16)
C17 0.038(2) 0.039(2) 0.038(2) 0.0023(18) -0.0023(18) -0.0105(19)
C18 0.051(3) 0.048(3) 0.052(3) 0.015(2) -0.002(2) -0.019(2)
C19 0.053(3) 0.036(3) 0.072(3) 0.018(2) -0.012(3) -0.006(2)
C20 0.045(3) 0.031(2) 0.069(3) -0.003(2) 0.000(2) 0.000(2)
C21 0.039(2) 0.032(2) 0.042(2) -0.0041(18) -0.0017(19) -0.0062(18)
C22 0.024(2) 0.0232(18) 0.0324(19) -0.0014(15) -0.0025(15) -0.0063(15)
C23 0.024(2) 0.041(2) 0.036(2) -0.0106(18) 0.0013(16) -0.0116(17)
C24 0.038(2) 0.044(2) 0.042(2) -0.0168(19) 0.0056(19) -0.017(2)
C25 0.026(2) 0.051(3) 0.063(3) -0.023(2) 0.008(2) -0.009(2)
C26 0.024(2) 0.052(3) 0.059(3) -0.015(2) -0.003(2) -0.011(2)
C27 0.026(2) 0.031(2) 0.044(2) -0.0073(17) -0.0088(17) -0.0082(17)
C28 0.037(3) 0.049(3) 0.034(2) 0.0019(19) -0.0069(18) -0.009(2)
C29 0.044(3) 0.046(3) 0.045(3) 0.002(2) -0.001(2) 0.003(2)
C30 0.061(3) 0.032(2) 0.045(3) -0.0015(19) -0.002(2) -0.001(2)
C31 0.054(3) 0.029(2) 0.034(2) -0.0016(17) -0.0006(19) -0.0055(19)
C32 0.065(3) 0.045(3) 0.027(2) -0.0025(19) -0.008(2) -0.007(2)
C33 0.063(3) 0.052(3) 0.034(2) -0.014(2) -0.011(2) -0.014(2)
C34 0.040(3) 0.038(2) 0.041(2) 0.0086(19) -0.0041(19) -0.011(2)
C35 0.036(3) 0.046(3) 0.057(3) 0.018(2) -0.008(2) -0.018(2)
C36 0.048(3) 0.037(2) 0.062(3) 0.009(2) -0.020(2) -0.022(2)
C37 0.041(2) 0.028(2) 0.030(2) -0.0043(16) -0.0025(17) -0.0057(17)
C38 0.052(3) 0.033(2) 0.035(2) -0.0068(18) -0.0080(19) -0.012(2)
C39 0.060(3) 0.047(3) 0.045(3) -0.011(2) -0.013(2) -0.013(2)
C40 0.078(4) 0.051(3) 0.037(3) -0.008(2) -0.016(2) -0.002(3)
C41 0.083(4) 0.033(2) 0.036(2) 0.0010(19) 0.000(2) -0.008(2)
C42 0.059(3) 0.031(2) 0.037(2) -0.0061(18) 0.004(2) -0.014(2)
C43 0.050(3) 0.039(2) 0.035(2) -0.0124(18) 0.0061(19) -0.021(2)
C44 0.055(3) 0.059(3) 0.046(3) -0.024(2) 0.006(2) -0.030(2)
C45 0.075(4) 0.082(4) 0.063(3) -0.037(3) 0.011(3) -0.051(3)
C46 0.108(5) 0.064(4) 0.044(3) -0.031(3) 0.024(3) -0.056(4)
C47 0.099(5) 0.041(3) 0.047(3) -0.020(2) 0.021(3) -0.028(3)
C48 0.062(3) 0.041(3) 0.050(3) -0.019(2) 0.008(2) -0.018(2)
C49 0.036(2) 0.031(2) 0.034(2) -0.0028(17) -0.0003(17) -0.0077(17)
C50 0.038(3) 0.044(3) 0.045(2) -0.003(2) -0.004(2) -0.010(2)
C51 0.035(3) 0.068(3) 0.064(3) -0.005(3) 0.000(2) -0.016(2)
C52 0.051(3) 0.073(4) 0.049(3) -0.005(3) 0.015(2) -0.017(3)
C53 0.057(3) 0.064(3) 0.038(2) -0.009(2) 0.008(2) -0.021(3)
C54 0.042(3) 0.046(3) 0.037(2) -0.0056(19) 0.0011(19) -0.014(2)
C55 0.097(6) 0.164(8) 0.097(6) -0.054(6) 0.028(5) -0.043(6)
N1 0.0269(17) 0.0312(17) 0.0293(16) -0.0051(13) -0.0015(13) -0.0110(14)
N2 0.0294(18) 0.0325(17) 0.0363(18) -0.0086(14) -0.0049(14) -0.0132(14)
N3 0.0171(15) 0.0279(16) 0.0262(15) -0.0079(13) -0.0008(12) -0.0075(12)
N4 0.0216(16) 0.0339(17) 0.0260(16) -0.0114(13) -0.0022(12) -0.0058(13)
N5 0.0249(17) 0.0264(16) 0.0292(16) -0.0080(13) -0.0035(13) -0.0079(13)
N6 0.0272(18) 0.0260(16) 0.0326(17) -0.0098(13) -0.0025(13) -0.0062(13)
N7 0.039(2) 0.0308(17) 0.0304(17) -0.0013(14) -0.0082(15) -0.0098(15)
N8 0.047(2) 0.0265(17) 0.0376(19) -0.0003(14) -0.0063(16) -0.0088(16)
N9 0.042(2) 0.0258(16) 0.0308(17) -0.0053(13) -0.0040(14) -0.0088(15)
N10 0.048(2) 0.0323(18) 0.0344(18) -0.0058(15) -0.0134(16) -0.0102(16)
N11 0.037(2) 0.0320(18) 0.0338(18) 0.0051(14) -0.0045(15) -0.0135(15)
N12 0.046(2) 0.0281(18) 0.046(2) 0.0023(15) -0.0124(17) -0.0180(16)
P1 0.0232(5) 0.0246(5) 0.0245(4) -0.0034(4) -0.0041(4) -0.0078(4)
P2 0.0370(6) 0.0299(5) 0.0291(5) -0.0064(4) -0.0020(4) -0.0122(4)
Ru1 0.02253(17) 0.02385(16) 0.02126(15) -0.00508(11) -0.00193(11) -0.00724(12)
Ru2 0.03294(19) 0.02763(17) 0.02530(16) -0.00219(12) -0.00472(12) -0.01185(13)
B1 0.031(2) 0.032(2) 0.037(2) -0.0120(19) -0.0043(19) -0.0101(19)
B2 0.057(3) 0.026(2) 0.047(3) -0.006(2) -0.014(2) -0.012(2)
Cl1 0.0317(5) 0.0408(5) 0.0423(5) -0.0180(4) -0.0011(4) -0.0038(4)
Cl2 0.0485(6) 0.0432(6) 0.0268(5) -0.0046(4) -0.0046(4) -0.0170(5)
Cl3 0.0505(7) 0.0562(7) 0.0290(5) -0.0082(5) -0.0113(4) -0.0125(5)
Cl4 0.0489(7) 0.0455(6) 0.0554(7) -0.0166(5) 0.0103(5) -0.0277(5)
Cl5 0.1104(17) 0.1053(15) 0.154(2) -0.0352(14) -0.0225(15) -0.0346(13)

loop_
_atom_type_symbol
_atom_type_description
_atom_type_scat_dispersion_real
_atom_type_scat_dispersion_imag
_atom_type_scat_source
C C 0.0033 0.0016 'International Tables Vol C Tables 4.2.6.8 and 6.1.1.4'
H H 0.0000 0.0000 'International Tables Vol C Tables 4.2.6.8 and 6.1.1.4'
N N 0.0061 0.0033 'International Tables Vol C Tables 4.2.6.8 and 6.1.1.4'
P P 0.1023 0.0942 'International Tables Vol C Tables 4.2.6.8 and 6.1.1.4'
Ru Ru -1.2594 0.8363 'International Tables Vol C Tables 4.2.6.8 and 6.1.1.4'
B B 0.0013 0.0007 'International Tables Vol C Tables 4.2.6.8 and 6.1.1.4'
Cl Cl 0.1484 0.1585 'International Tables Vol C Tables 4.2.6.8 and 6.1.1.4'

loop_
_geom_angle_atom_site_label_1
_geom_angle_atom_site_label_2
_geom_angle_atom_site_label_3
_geom_angle
_geom_angle_site_symmetry_1
_geom_angle_site_symmetry_3
_geom_angle_publ_flag
N1 C1 C2 110.1(4) . . ?
N1 C1 H1 125.0 . . ?
C2 C1 H1 125.0 . . ?
C3 C2 C1 105.3(4) . . ?
C3 C2 H2 127.3 . . ?
C1 C2 H2 127.3 . . ?
N2 C3 C2 108.5(4) . . ?
N2 C3 H3 125.8 . . ?
C2 C3 H3 125.8 . . ?
N3 C4 C5 110.1(3) . . ?
N3 C4 H4 124.9 . . ?
C5 C4 H4 124.9 . . ?
C6 C5 C4 105.3(3) . . ?
C6 C5 H5 127.4 . . ?
C4 C5 H5 127.4 . . ?
N4 C6 C5 109.1(3) . . ?
N4 C6 H6 125.4 . . ?
C5 C6 H6 125.4 . . ?
N5 C7 C8 110.7(3) . . ?
N5 C7 H7 124.7 . . ?
C8 C7 H7 124.7 . . ?
C9 C8 C7 104.9(4) . . ?
C9 C8 H8 127.6 . . ?
C7 C8 H8 127.6 . . ?
N6 C9 C8 109.1(3) . . ?
N6 C9 H9 125.4 . . ?
C8 C9 H9 125.4 . . ?
C11 C10 C15 118.2(4) . . ?
C11 C10 P1 120.0(3) . . ?
C15 C10 P1 121.5(3) . . ?
C10 C11 C12 121.1(4) . . ?
C10 C11 H11 119.4 . . ?
C12 C11 H11 119.4 . . ?
C13 C12 C11 119.8(4) . . ?
C13 C12 H12 120.1 . . ?
C11 C12 H12 120.1 . . ?
C12 C13 C14 119.8(4) . . ?
C12 C13 H13 120.1 . . ?
C14 C13 H13 120.1 . . ?
C15 C14 C13 120.5(4) . . ?
C15 C14 H14 119.7 . . ?
C13 C14 H14 119.7 . . ?
C14 C15 C10 120.6(4) . . ?
C14 C15 H15 119.7 . . ?
C10 C15 H15 119.7 . . ?
C17 C16 C21 119.0(4) . . ?
C17 C16 P1 122.7(3) . . ?
C21 C16 P1 118.3(3) . . ?
C18 C17 C16 120.4(4) . . ?
C18 C17 H17 119.8 . . ?
C16 C17 H17 119.8 . . ?
C19 C18 C17 120.2(4) . . ?
C19 C18 H18 119.9 . . ?
C17 C18 H18 119.9 . . ?
C18 C19 C20 120.0(4) . . ?
C18 C19 H19 120.0 . . ?
C20 C19 H19 120.0 . . ?
C19 C20 C21 120.5(4) . . ?
C19 C20 H20 119.8 . . ?
C21 C20 H20 119.8 . . ?
C20 C21 C16 119.9(4) . . ?
C20 C21 H21 120.1 . . ?
C16 C21 H21 120.1 . . ?
C27 C22 C23 118.4(4) . . ?
C27 C22 P1 121.9(3) . . ?
C23 C22 P1 119.7(3) . . ?
C24 C23 C22 120.7(4) . . ?
C24 C23 H23 119.7 . . ?
C22 C23 H23 119.7 . . ?
C25 C24 C23 120.4(4) . . ?
C25 C24 H24 119.8 . . ?
C23 C24 H24 119.8 . . ?
C24 C25 C26 119.4(4) . . ?
C24 C25 H25 120.3 . . ?
C26 C25 H25 120.3 . . ?
C25 C26 C27 120.7(4) . . ?
C25 C26 H26 119.7 . . ?
C27 C26 H26 119.7 . . ?
C26 C27 C22 120.4(4) . . ?
C26 C27 H27 119.8 . . ?
C22 C27 H27 119.8 . . ?
N7 C28 C29 109.8(4) . . ?
N7 C28 H28 125.1 . . ?
C29 C28 H28 125.1 . . ?
C30 C29 C28 104.9(4) . . ?
C30 C29 H29 127.6 . . ?
C28 C29 H29 127.6 . . ?
N8 C30 C29 109.4(4) . . ?
N8 C30 H30 125.3 . . ?
C29 C30 H30 125.3 . . ?
N9 C31 C32 110.6(4) . . ?
N9 C31 H31 124.7 . . ?
C32 C31 H31 124.7 . . ?
C33 C32 C31 105.0(4) . . ?
C33 C32 H32 127.5 . . ?
C31 C32 H32 127.5 . . ?
N10 C33 C32 109.3(4) . . ?
N10 C33 H33 125.4 . . ?
C32 C33 H33 125.4 . . ?
N11 C34 C35 109.2(4) . . ?
N11 C34 H34 125.4 . . ?
C35 C34 H34 125.4 . . ?
C36 C35 C34 105.8(4) . . ?
C36 C35 H35 127.1 . . ?
C34 C35 H35 127.1 . . ?
N12 C36 C35 109.3(4) . . ?
N12 C36 H36 125.3 . . ?
C35 C36 H36 125.3 . . ?
C38 C37 C42 118.5(4) . . ?
C38 C37 P2 118.7(3) . . ?
C42 C37 P2 122.6(3) . . ?
C39 C38 C37 120.9(4) . . ?
C39 C38 H38 119.5 . . ?
C37 C38 H38 119.5 . . ?
C40 C39 C38 119.8(5) . . ?
C40 C39 H39 120.1 . . ?
C38 C39 H39 120.1 . . ?
C39 C40 C41 120.0(5) . . ?
C39 C40 H40 120.0 . . ?
C41 C40 H40 120.0 . . ?
C40 C41 C42 120.3(4) . . ?
C40 C41 H41 119.8 . . ?
C42 C41 H41 119.8 . . ?
C41 C42 C37 120.3(4) . . ?
C41 C42 H42 119.8 . . ?
C37 C42 H42 119.8 . . ?
C44 C43 C48 119.7(4) . . ?
C44 C43 P2 121.6(4) . . ?
C48 C43 P2 118.4(4) . . ?
C43 C44 C45 119.7(5) . . ?
C43 C44 H44 120.2 . . ?
C45 C44 H44 120.2 . . ?
C46 C45 C44 120.4(6) . . ?
C46 C45 H45 119.8 . . ?
C44 C45 H45 119.8 . . ?
C45 C46 C47 120.4(5) . . ?
C45 C46 H46 119.8 . . ?
C47 C46 H46 119.8 . . ?
C46 C47 C48 120.1(5) . . ?
C46 C47 H47 120.0 . . ?
C48 C47 H47 120.0 . . ?
C47 C48 C43 119.7(5) . . ?
C47 C48 H48 120.1 . . ?
C43 C48 H48 120.1 . . ?
C50 C49 C54 118.5(4) . . ?
C50 C49 P2 125.2(3) . . ?
C54 C49 P2 116.2(3) . . ?
C49 C50 C51 120.5(4) . . ?
C49 C50 H50 119.8 . . ?
C51 C50 H50 119.8 . . ?
C52 C51 C50 120.9(5) . . ?
C52 C51 H51 119.6 . . ?
C50 C51 H51 119.6 . . ?
C51 C52 C53 119.1(5) . . ?
C51 C52 H52 120.4 . . ?
C53 C52 H52 120.4 . . ?
C54 C53 C52 120.5(5) . . ?
C54 C53 H53 119.7 . . ?
C52 C53 H53 119.7 . . ?
C53 C54 C49 120.4(4) . . ?
C53 C54 H54 119.8 . . ?
C49 C54 H54 119.8 . . ?
Cl6 C55 Cl5 109.6(4) . . ?
Cl6 C55 Cl6' 48.5(3) . . ?
Cl5 C55 Cl6' 122.6(5) . . ?
Cl6 C55 H55A 66.6 . . ?
Cl5 C55 H55A 106.7 . . ?
Cl6' C55 H55A 106.7 . . ?
Cl6 C55 H55B 143.5 . . ?
Cl5 C55 H55B 106.7 . . ?
Cl6' C55 H55B 106.7 . . ?
H55A C55 H55B 106.6 . . ?
C1 N1 N2 107.0(3) . . ?
C1 N1 Ru1 133.9(3) . . ?
N2 N1 Ru1 119.0(2) . . ?
C3 N2 N1 109.1(3) . . ?
C3 N2 B1 131.5(3) . . ?
N1 N2 B1 119.3(3) . . ?
C4 N3 N4 107.0(3) . . ?
C4 N3 Ru1 134.1(2) . . ?
N4 N3 Ru1 118.9(2) . . ?
C6 N4 N3 108.4(3) . . ?
C6 N4 B1 131.3(3) . . ?
N3 N4 B1 120.2(3) . . ?
C7 N5 N6 106.7(3) . . ?
C7 N5 Ru1 134.5(3) . . ?
N6 N5 Ru1 118.8(2) . . ?
C9 N6 N5 108.6(3) . . ?
C9 N6 B1 131.1(3) . . ?
N5 N6 B1 120.2(3) . . ?
C28 N7 N8 107.4(3) . . ?
C28 N7 Ru2 133.0(3) . . ?
N8 N7 Ru2 119.5(3) . . ?
C30 N8 N7 108.5(4) . . ?
C30 N8 B2 133.1(4) . . ?
N7 N8 B2 118.4(3) . . ?
C31 N9 N10 106.6(3) . . ?
C31 N9 Ru2 134.4(3) . . ?
N10 N9 Ru2 118.4(2) . . ?
C33 N10 N9 108.5(3) . . ?
C33 N10 B2 130.3(4) . . ?
N9 N10 B2 120.4(3) . . ?
C34 N11 N12 107.5(3) . . ?
C34 N11 Ru2 133.9(3) . . ?
N12 N11 Ru2 118.2(3) . . ?
C36 N12 N11 108.1(4) . . ?
C36 N12 B2 130.7(4) . . ?
N11 N12 B2 120.9(3) . . ?
C16 P1 C10 102.35(17) . . ?
C16 P1 C22 103.24(17) . . ?
C10 P1 C22 101.49(17) . . ?
C16 P1 Ru1 114.77(12) . . ?
C10 P1 Ru1 121.53(12) . . ?
C22 P1 Ru1 111.20(12) . . ?
C37 P2 C43 105.18(19) . . ?
C37 P2 C49 105.42(19) . . ?
C43 P2 C49 98.25(19) . . ?
C37 P2 Ru2 110.72(13) . . ?
C43 P2 Ru2 119.87(16) . . ?
C49 P2 Ru2 115.76(13) . . ?
N3 Ru1 N5 87.83(11) . . ?
N3 Ru1 N1 85.62(11) . . ?
N5 Ru1 N1 85.82(12) . . ?
N3 Ru1 Cl2 174.25(8) . . ?
N5 Ru1 Cl2 91.85(9) . . ?
N1 Ru1 Cl2 88.63(9) . . ?
N3 Ru1 Cl1 87.96(8) . . ?
N5 Ru1 Cl1 172.20(9) . . ?
N1 Ru1 Cl1 87.31(9) . . ?
Cl2 Ru1 Cl1 91.67(4) . . ?
N3 Ru1 P1 91.56(8) . . ?
N5 Ru1 P1 91.46(9) . . ?
N1 Ru1 P1 176.16(9) . . ?
Cl2 Ru1 P1 94.18(3) . . ?
Cl1 Ru1 P1 95.21(4) . . ?
N11 Ru2 N9 88.24(13) . . ?
N11 Ru2 N7 86.18(13) . . ?
N9 Ru2 N7 84.63(12) . . ?
N11 Ru2 Cl4 172.44(10) . . ?
N9 Ru2 Cl4 86.71(10) . . ?
N7 Ru2 Cl4 87.74(9) . . ?
N11 Ru2 Cl3 89.87(10) . . ?
N9 Ru2 Cl3 173.90(9) . . ?
N7 Ru2 Cl3 89.46(9) . . ?
Cl4 Ru2 Cl3 94.57(4) . . ?
N11 Ru2 P2 94.27(10) . . ?
N9 Ru2 P2 95.43(9) . . ?
N7 Ru2 P2 179.55(9) . . ?
Cl4 Ru2 P2 91.81(4) . . ?
Cl3 Ru2 P2 90.49(4) . . ?
N2 B1 N4 108.8(3) . . ?
N2 B1 N6 107.3(3) . . ?
N4 B1 N6 107.3(3) . . ?
N2 B1 H1' 111.1 . . ?
N4 B1 H1' 111.1 . . ?
N6 B1 H1' 111.1 . . ?
N12 B2 N10 109.0(4) . . ?
N12 B2 N8 108.4(4) . . ?
N10 B2 N8 106.9(4) . . ?
N12 B2 H2' 110.8 . . ?
N10 B2 H2' 110.8 . . ?
N8 B2 H2' 110.8 . . ?

loop_
_geom_bond_atom_site_label_1
_geom_bond_atom_site_label_2
_geom_bond_distance
_geom_bond_site_symmetry_2
_geom_bond_publ_flag
C1 N1 1.329(5) . ?
C1 C2 1.390(6) . ?
C1 H1 0.9500 . ?
C2 C3 1.372(6) . ?
C2 H2 0.9500 . ?
C3 N2 1.346(5) . ?
C3 H3 0.9500 . ?
C4 N3 1.337(5) . ?
C4 C5 1.382(5) . ?
C4 H4 0.9500 . ?
C5 C6 1.371(6) . ?
C5 H5 0.9500 . ?
C6 N4 1.346(5) . ?
C6 H6 0.9500 . ?
C7 N5 1.328(5) . ?
C7 C8 1.387(5) . ?
C7 H7 0.9500 . ?
C8 C9 1.366(6) . ?
C8 H8 0.9500 . ?
C9 N6 1.349(5) . ?
C9 H9 0.9500 . ?
C10 C11 1.389(6) . ?
C10 C15 1.400(5) . ?
C10 P1 1.838(4) . ?
C11 C12 1.390(6) . ?
C11 H11 0.9500 . ?
C12 C13 1.377(6) . ?
C12 H12 0.9500 . ?
C13 C14 1.386(7) . ?
C13 H13 0.9500 . ?
C14 C15 1.376(6) . ?
C14 H14 0.9500 . ?
C15 H15 0.9500 . ?
C16 C17 1.390(5) . ?
C16 C21 1.394(6) . ?
C16 P1 1.834(4) . ?
C17 C18 1.384(6) . ?
C17 H17 0.9500 . ?
C18 C19 1.372(7) . ?
C18 H18 0.9500 . ?
C19 C20 1.381(7) . ?
C19 H19 0.9500 . ?
C20 C21 1.383(6) . ?
C20 H20 0.9500 . ?
C21 H21 0.9500 . ?
C22 C27 1.383(5) . ?
C22 C23 1.399(5) . ?
C22 P1 1.843(4) . ?
C23 C24 1.381(5) . ?
C23 H23 0.9500 . ?
C24 C25 1.374(6) . ?
C24 H24 0.9500 . ?
C25 C26 1.380(6) . ?
C25 H25 0.9500 . ?
C26 C27 1.384(6) . ?
C26 H26 0.9500 . ?
C27 H27 0.9500 . ?
C28 N7 1.329(5) . ?
C28 C29 1.396(6) . ?
C28 H28 0.9500 . ?
C29 C30 1.365(7) . ?
C29 H29 0.9500 . ?
C30 N8 1.346(6) . ?
C30 H30 0.9500 . ?
C31 N9 1.338(5) . ?
C31 C32 1.380(6) . ?
C31 H31 0.9500 . ?
C32 C33 1.367(6) . ?
C32 H32 0.9500 . ?
C33 N10 1.350(5) . ?
C33 H33 0.9500 . ?
C34 N11 1.337(5) . ?
C34 C35 1.388(6) . ?
C34 H34 0.9500 . ?
C35 C36 1.359(7) . ?
C35 H35 0.9500 . ?
C36 N12 1.346(6) . ?
C36 H36 0.9500 . ?
C37 C38 1.393(6) . ?
C37 C42 1.393(5) . ?
C37 P2 1.828(4) . ?
C38 C39 1.387(6) . ?
C38 H38 0.9500 . ?
C39 C40 1.379(7) . ?
C39 H39 0.9500 . ?
C40 C41 1.380(7) . ?
C40 H40 0.9500 . ?
C41 C42 1.388(6) . ?
C41 H41 0.9500 . ?
C42 H42 0.9500 . ?
C43 C44 1.384(7) . ?
C43 C48 1.399(6) . ?
C43 P2 1.837(4) . ?
C44 C45 1.398(6) . ?
C44 H44 0.9500 . ?
C45 C46 1.369(9) . ?
C45 H45 0.9500 . ?
C46 C47 1.378(8) . ?
C46 H46 0.9500 . ?
C47 C48 1.391(6) . ?
C47 H47 0.9500 . ?
C48 H48 0.9500 . ?
C49 C50 1.381(6) . ?
C49 C54 1.405(6) . ?
C49 P2 1.851(4) . ?
C50 C51 1.384(6) . ?
C50 H50 0.9500 . ?
C51 C52 1.379(7) . ?
C51 H51 0.9500 . ?
C52 C53 1.382(7) . ?
C52 H52 0.9500 . ?
C53 C54 1.381(6) . ?
C53 H53 0.9500 . ?
C54 H54 0.9500 . ?
C55 Cl6 1.661(8) . ?
C55 Cl5 1.731(8) . ?
C55 Cl6' 1.713(8) . ?
C55 H55A 0.9900 . ?
C55 H55B 0.9900 . ?
N1 N2 1.366(4) . ?
N1 Ru1 2.112(3) . ?
N2 B1 1.536(5) . ?
N3 N4 1.371(4) . ?
N3 Ru1 2.073(3) . ?
N4 B1 1.540(5) . ?
N5 N6 1.369(4) . ?
N5 Ru1 2.076(3) . ?
N6 B1 1.552(6) . ?
N7 N8 1.364(5) . ?
N7 Ru2 2.116(3) . ?
N8 B2 1.540(6) . ?
N9 N10 1.368(4) . ?
N9 Ru2 2.081(3) . ?
N10 B2 1.536(6) . ?
N11 N12 1.369(5) . ?
N11 Ru2 2.072(3) . ?
N12 B2 1.529(7) . ?
P1 Ru1 2.3820(9) . ?
P2 Ru2 2.3762(11) . ?
Ru1 Cl2 2.3353(10) . ?
Ru1 Cl1 2.3378(10) . ?
Ru2 Cl4 2.3476(11) . ?
Ru2 Cl3 2.3477(10) . ?
B1 H1' 1.0000 . ?
B2 H2' 1.0000 . ?
